data_4310207
loop_
_publ_author_name
'Hiromi Araki'
'Kiyoshi Tsuge'
'Yoichi Sasaki'
'Shoji Ishizaka'
'Noboru Kitamura'

_publ_section_title
;
Luminescence Ranging from Red to Blue: A Series of Copper(I)-Halide
Complexes Having Rhombic {Cu2(\m-X)2} (X = Br and I) Units
with N-Heteroaromatic Ligands
;
_journal_name_full 'Inorganic Chemistry'
_journal_page_first 9667
_journal_page_last 9675
_journal_paper_doi 10.1021/ic0510359
_journal_volume 44
_journal_year 2005
_chemical_formula_moiety 'C50 H50 Br2 Cu2 N4 P2 '
_chemical_formula_sum 'C50 H50 Br2 Cu2 N4 P2'
_chemical_formula_weight 1055.82
_space_group_IT_number 2
_symmetry_cell_setting triclinic
_symmetry_Int_Tables_number 2
_symmetry_space_group_name_Hall '-P 1'
_symmetry_space_group_name_H-M 'P -1'
_cell_angle_alpha 65.15(2)
_cell_angle_beta 83.19(3)
_cell_angle_gamma 87.93(3)
_cell_formula_units_Z 2
_cell_length_a 10.074(5)
_cell_length_b 14.565(6)
_cell_length_c 17.902(6)
_cell_measurement_reflns_used 6480
_cell_measurement_temperature 153.1
_cell_measurement_theta_max 27.5
_cell_measurement_theta_min 3.1
_cell_volume 2366.4(18)
_computing_cell_refinement CRYSTALCLEAR
_computing_data_collection CRYSTALCLEAR
_computing_data_reduction 'teXsan Ver. 1.11'
_computing_publication_material 'teXsan Ver. 1.11'
_computing_structure_refinement 'teXsan Ver. 1.10'
_computing_structure_solution SHELXS97
_diffrn_ambient_temperature 153.1500
_diffrn_detector_area_resol_mean 14.6199
_diffrn_measured_fraction_theta_full 88.7000
_diffrn_measured_fraction_theta_max 27.4835
_diffrn_measurement_details
;
scan:
    Number of images: 360
               Slice: -76.0000 - 104.0000
         Image width: 0.5000
            Exp time: 45.0000
       Rotation axis: Omega
               Omega: 0.0000
                 Chi: 45.0000
                 Phi: 0.0000
                 XTD: 40.4868
              2theta: 14.0925
scan:
    Number of images: 120
               Slice: -16.0000 - 44.0000
         Image width: 0.5000
            Exp time: 45.0000
       Rotation axis: Omega
               Omega: 0.0000
                 Chi: 45.0000
                 Phi: 90.0000
                 XTD: 40.4868
              2theta: 14.0925
;
_diffrn_measurement_device
;
Mercury CCD (2x2 bin mode)
;
_diffrn_measurement_device_details
;
AFC8: Eulerian 3-circle
;
_diffrn_measurement_method dtintegrate.ref
_diffrn_radiation_detector CCD
_diffrn_radiation_monochromator 'Graphite Monochromator'
_diffrn_radiation_source 'Sealed Tube'
_diffrn_radiation_type 'Mo K\a'
_diffrn_radiation_wavelength 0.7107
_diffrn_reflns_av_R_equivalents 0.0470
_diffrn_reflns_limit_h_max 10
_diffrn_reflns_limit_h_min -13
_diffrn_reflns_limit_k_max 15
_diffrn_reflns_limit_k_min -18
_diffrn_reflns_limit_l_max 19
_diffrn_reflns_limit_l_min -23
_diffrn_reflns_number 14278
_diffrn_reflns_reduction_process 'Lp corrections applied'
_diffrn_reflns_theta_full 27.4835
_diffrn_reflns_theta_max 27.4835
_diffrn_reflns_theta_min 3.0585
_diffrn_source_current 50.0000
_diffrn_source_power 2.5000
_diffrn_source_voltage 50.0000
_exptl_absorpt_coefficient_mu 2.698
_exptl_absorpt_correction_T_max 1.0000
_exptl_absorpt_correction_T_min 0.5104
_exptl_absorpt_correction_type multi-scan
_exptl_crystal_colour colorless
_exptl_crystal_density_diffrn 1.482
_exptl_crystal_density_method 'not measured'
_exptl_crystal_description block
_exptl_crystal_size_max 0.33
_exptl_crystal_size_mid 0.13
_exptl_crystal_size_min 0.10
_refine_diff_density_max 2.42
_refine_diff_density_min -1.49
_refine_ls_extinction_method none
_refine_ls_goodness_of_fit_ref 1.776
_refine_ls_hydrogen_treatment noref
_refine_ls_number_parameters 541
_refine_ls_number_reflns 6465
_refine_ls_R_factor_gt 0.0820
_refine_ls_shift/su_max 0.0002
_refine_ls_structure_factor_coef Fsqd
_refine_ls_weighting_details 'w = 1/[\s^2^(Fo^2^) + (0.06000(Max(Fo^2^,0) + 2Fc^2^)/3)^2^]'
_refine_ls_weighting_scheme calc
_refine_ls_wR_factor_ref 0.1889
_reflns_number_gt 6465
_reflns_number_total 9597
_reflns_threshold_expression F^2^>2.0\s(F^2^)
_cod_data_source_file ic0510359si20050926_085645_08.cif
_cod_data_source_block dmap_Br
_cod_depositor_comments
;
The following automatic conversions were performed:
'_exptl_absorpt_correction_type' value 'Multi-scan' changed to
'multi-scan' according to
'/home/saulius/struct/CIF-dictionaries/cif_core.dic' dictionary named
'cif_core.dic' version 2.4.1 from 2010-06-29.

Automatic conversion script
Id: cif_fix_enum 1527 2010-12-29 10:47:43Z saulius 
;
_cod_original_cell_volume 2366(1)
_cod_original_sg_symbol_H-M 'P -1 '
_cod_original_formula_sum 'C50 H50 Br2 Cu2 N4 P2 '
_cod_database_code 4310207
_diffrn_reflns_av_sigmai/deti 0.1190

loop_
_symmetry_equiv_pos_as_xyz
x,y,z
-x,-y,-z

loop_
_atom_site_label
_atom_site_type_symbol
_atom_site_fract_x
_atom_site_fract_y
_atom_site_fract_z
_atom_site_U_iso_or_equiv
_atom_site_adp_type
_atom_site_occupancy
_atom_site_calc_flag
_atom_site_refinement_flags
_atom_site_disorder_assembly
_atom_site_disorder_group
Br(1) Br -0.13491(8) 0.14371(5) 0.33349(4) 0.0302(2) Uani 1.00 d . . .
Br(2) Br 0.13565(8) 0.34064(6) 0.17581(4) 0.0306(2) Uani 1.00 d . . .
Cu(1) Cu 0.08458(10) 0.23424(7) 0.32959(5) 0.0300(3) Uani 1.00 d . . .
Cu(2) Cu -0.08023(10) 0.24996(7) 0.18086(5) 0.0286(2) Uani 1.00 d . . .
P(1) P 0.0460(2) 0.3315(1) 0.3966(1) 0.0246(5) Uani 1.00 d . . .
P(2) P -0.0494(2) 0.1548(1) 0.1120(1) 0.0256(5) Uani 1.00 d . . .
N(1) N 0.2192(7) 0.1219(4) 0.3612(4) 0.028(2) Uani 1.00 d . . .
N(2) N 0.4895(8) -0.1173(5) 0.4585(5) 0.044(2) Uani 1.00 d . . .
N(3) N -0.2174(7) 0.3623(5) 0.1455(4) 0.032(2) Uani 1.00 d . . .
N(4) N -0.4909(7) 0.5930(5) 0.0416(4) 0.034(2) Uani 1.00 d . . .
C(1) C 0.1809(8) 0.0265(6) 0.4114(4) 0.031(2) Uani 1.00 d . . .
C(2) C 0.2646(8) -0.0538(6) 0.4427(5) 0.034(2) Uani 1.00 d . . .
C(3) C 0.4031(8) -0.0393(6) 0.4248(5) 0.032(2) Uani 1.00 d . . .
C(4) C 0.4461(8) 0.0605(6) 0.3722(5) 0.035(2) Uani 1.00 d . . .
C(5) C 0.3535(9) 0.1358(6) 0.3426(4) 0.033(2) Uani 1.00 d . . .
C(6) C 0.438(1) -0.2169(7) 0.5150(6) 0.052(3) Uani 1.00 d . . .
C(7) C 0.6331(8) -0.1058(7) 0.4466(5) 0.040(2) Uani 1.00 d . . .
C(8) C -0.3483(8) 0.3481(5) 0.1680(4) 0.030(2) Uani 1.00 d . . .
C(9) C -0.4431(8) 0.4216(6) 0.1360(4) 0.031(2) Uani 1.00 d . . .
C(10) C -0.4022(8) 0.5184(6) 0.0777(4) 0.030(2) Uani 1.00 d . . .
C(11) C -0.2622(8) 0.5348(5) 0.0548(5) 0.032(2) Uani 1.00 d . . .
C(12) C -0.1767(8) 0.4572(6) 0.0896(4) 0.030(2) Uani 1.00 d . . .
C(13) C -0.6330(9) 0.5791(6) 0.0709(5) 0.039(2) Uani 1.00 d . . .
C(14) C -0.4427(9) 0.6948(6) -0.0131(6) 0.045(2) Uani 1.00 d . . .
C(15) C -0.0726(8) 0.4338(5) 0.3532(4) 0.027(2) Uani 1.00 d . . .
C(16) C -0.0646(9) 0.5268(5) 0.3581(4) 0.032(2) Uani 1.00 d . . .
C(17) C -0.1544(9) 0.6020(6) 0.3227(5) 0.035(2) Uani 1.00 d . . .
C(18) C -0.2524(9) 0.5858(6) 0.2811(5) 0.036(2) Uani 1.00 d . . .
C(19) C -0.2603(9) 0.4942(6) 0.2745(5) 0.038(2) Uani 1.00 d . . .
C(20) C -0.1711(8) 0.4192(5) 0.3115(5) 0.032(2) Uani 1.00 d . . .
C(21) C 0.1938(8) 0.4012(6) 0.3972(4) 0.031(2) Uani 1.00 d . . .
C(22) C 0.2274(9) 0.4114(6) 0.4676(5) 0.037(2) Uani 1.00 d . . .
C(23) C 0.3369(10) 0.4704(7) 0.4604(5) 0.044(3) Uani 1.00 d . . .
C(24) C 0.4133(9) 0.5175(7) 0.3877(6) 0.047(3) Uani 1.00 d . . .
C(25) C 0.3829(9) 0.5092(8) 0.3157(5) 0.048(3) Uani 1.00 d . . .
C(26) C 0.2734(9) 0.4495(6) 0.3220(5) 0.037(2) Uani 1.00 d . . .
C(27) C -0.0185(8) 0.2706(6) 0.5073(5) 0.032(2) Uani 1.00 d . . .
C(28) C -0.1121(9) 0.3147(6) 0.5458(5) 0.035(2) Uani 1.00 d . . .
C(29) C -0.1510(9) 0.2675(6) 0.6303(5) 0.039(2) Uani 1.00 d . . .
C(30) C -0.093(1) 0.1757(6) 0.6765(5) 0.042(2) Uani 1.00 d . . .
C(31) C -0.0003(9) 0.1312(6) 0.6396(5) 0.039(2) Uani 1.00 d . . .
C(32) C 0.0337(8) 0.1776(6) 0.5553(4) 0.031(2) Uani 1.00 d . . .
C(33) C 0.1206(9) 0.1095(5) 0.1048(5) 0.034(2) Uani 1.00 d . . .
C(34) C 0.1904(9) 0.0882(6) 0.1726(5) 0.039(2) Uani 1.00 d . . .
C(35) C 0.322(1) 0.0522(7) 0.1707(6) 0.048(3) Uani 1.00 d . . .
C(36) C 0.3835(9) 0.0396(7) 0.1027(6) 0.046(3) Uani 1.00 d . . .
C(37) C 0.3154(9) 0.0636(6) 0.0343(5) 0.039(2) Uani 1.00 d . . .
C(38) C 0.1844(8) 0.0976(6) 0.0351(5) 0.033(2) Uani 1.00 d . . .
C(39) C -0.1488(8) 0.0366(5) 0.1566(4) 0.028(2) Uani 1.00 d . . .
C(40) C -0.2703(8) 0.0351(6) 0.1997(5) 0.032(2) Uani 1.00 d . . .
C(41) C -0.3535(9) -0.0529(6) 0.2356(5) 0.039(2) Uani 1.00 d . . .
C(42) C -0.3090(10) -0.1390(6) 0.2254(5) 0.041(2) Uani 1.00 d . . .
C(43) C -0.1854(9) -0.1377(6) 0.1814(5) 0.037(2) Uani 1.00 d . . .
C(44) C -0.1048(9) -0.0511(5) 0.1469(4) 0.035(2) Uani 1.00 d . . .
C(45) C -0.0864(8) 0.2119(5) 0.0033(5) 0.027(2) Uani 1.00 d . . .
C(46) C -0.0329(8) 0.3097(6) -0.0467(5) 0.034(2) Uani 1.00 d . . .
C(47) C -0.0524(9) 0.3551(6) -0.1290(5) 0.037(2) Uani 1.00 d . . .
C(48) C -0.1255(9) 0.3072(7) -0.1632(5) 0.038(2) Uani 1.00 d . . .
C(49) C -0.1803(9) 0.2126(6) -0.1140(5) 0.039(2) Uani 1.00 d . . .
C(50) C -0.1611(9) 0.1639(6) -0.0306(5) 0.036(2) Uani 1.00 d . . .
H(1) H 0.0876 0.0135 0.4269 0.0382 Uiso 1.00 calc . . .
H(2) H 0.2282 -0.1196 0.4763 0.0415 Uiso 1.00 calc . . .
H(3) H 0.5387 0.0760 0.3573 0.0418 Uiso 1.00 calc . . .
H(4) H 0.3864 0.2018 0.3065 0.0404 Uiso 1.00 calc . . .
H(5) H 0.3824 -0.2428 0.4879 0.0637 Uiso 1.00 calc . . .
H(6) H 0.5093 -0.2631 0.5335 0.0637 Uiso 1.00 calc . . .
H(7) H 0.3854 -0.2147 0.5622 0.0637 Uiso 1.00 calc . . .
H(8) H 0.6724 -0.1508 0.4242 0.0492 Uiso 1.00 calc . . .
H(9) H 0.6663 -0.1208 0.4980 0.0492 Uiso 1.00 calc . . .
H(10) H 0.6585 -0.0381 0.4090 0.0492 Uiso 1.00 calc . . .
H(11) H -0.3789 0.2835 0.2084 0.0360 Uiso 1.00 calc . . .
H(12) H -0.5350 0.4059 0.1538 0.0371 Uiso 1.00 calc . . .
H(13) H -0.2280 0.5991 0.0154 0.0390 Uiso 1.00 calc . . .
H(14) H -0.0831 0.4697 0.0739 0.0361 Uiso 1.00 calc . . .
H(15) H -0.6669 0.5223 0.0660 0.0474 Uiso 1.00 calc . . .
H(16) H -0.6801 0.6380 0.0392 0.0474 Uiso 1.00 calc . . .
H(17) H -0.6464 0.5685 0.1278 0.0474 Uiso 1.00 calc . . .
H(18) H -0.5158 0.7377 -0.0337 0.0551 Uiso 1.00 calc . . .
H(19) H -0.3847 0.6936 -0.0591 0.0551 Uiso 1.00 calc . . .
H(20) H -0.3942 0.7218 0.0158 0.0551 Uiso 1.00 calc . . .
H(21) H 0.0029 0.5383 0.3861 0.0392 Uiso 1.00 calc . . .
H(22) H -0.1488 0.6650 0.3265 0.0424 Uiso 1.00 calc . . .
H(23) H -0.3143 0.6378 0.2567 0.0433 Uiso 1.00 calc . . .
H(24) H -0.3259 0.4836 0.2447 0.0460 Uiso 1.00 calc . . .
H(25) H -0.1781 0.3557 0.3088 0.0388 Uiso 1.00 calc . . .
H(26) H 0.1750 0.3779 0.5199 0.0440 Uiso 1.00 calc . . .
H(27) H 0.3587 0.4772 0.5081 0.0525 Uiso 1.00 calc . . .
H(28) H 0.4884 0.5573 0.3843 0.0570 Uiso 1.00 calc . . .
H(29) H 0.4378 0.5426 0.2642 0.0578 Uiso 1.00 calc . . .
H(30) H 0.2522 0.4423 0.2744 0.0438 Uiso 1.00 calc . . .
H(31) H -0.1489 0.3776 0.5137 0.0428 Uiso 1.00 calc . . .
H(32) H -0.2159 0.2974 0.6558 0.0480 Uiso 1.00 calc . . .
H(33) H -0.1191 0.1433 0.7344 0.0506 Uiso 1.00 calc . . .
H(34) H 0.0394 0.0690 0.6722 0.0473 Uiso 1.00 calc . . .
H(35) H 0.0941 0.1459 0.5291 0.0371 Uiso 1.00 calc . . .
H(36) H 0.1497 0.0981 0.2192 0.0476 Uiso 1.00 calc . . .
H(37) H 0.3688 0.0349 0.2179 0.0566 Uiso 1.00 calc . . .
H(38) H 0.4718 0.0152 0.1028 0.0548 Uiso 1.00 calc . . .
H(39) H 0.3586 0.0571 -0.0135 0.0466 Uiso 1.00 calc . . .
H(40) H 0.1370 0.1126 -0.0114 0.0400 Uiso 1.00 calc . . .
H(41) H -0.2996 0.0945 0.2060 0.0393 Uiso 1.00 calc . . .
H(42) H -0.4386 -0.0528 0.2656 0.0472 Uiso 1.00 calc . . .
H(43) H -0.3634 -0.1985 0.2482 0.0496 Uiso 1.00 calc . . .
H(44) H -0.1554 -0.1964 0.1742 0.0445 Uiso 1.00 calc . . .
H(45) H -0.0205 -0.0512 0.1171 0.0420 Uiso 1.00 calc . . .
H(46) H 0.0158 0.3438 -0.0235 0.0413 Uiso 1.00 calc . . .
H(47) H -0.0145 0.4204 -0.1630 0.0445 Uiso 1.00 calc . . .
H(48) H -0.1380 0.3390 -0.2202 0.0452 Uiso 1.00 calc . . .
H(49) H -0.2322 0.1804 -0.1375 0.0469 Uiso 1.00 calc . . .
H(50) H -0.1987 0.0986 0.0026 0.0430 Uiso 1.00 calc . . .

loop_
_atom_site_aniso_label
_atom_site_aniso_U_11
_atom_site_aniso_U_22
_atom_site_aniso_U_33
_atom_site_aniso_U_12
_atom_site_aniso_U_13
_atom_site_aniso_U_23
Br(1) 0.0368(5) 0.0278(4) 0.0298(4) -0.0043(3) -0.0027(3) -0.0159(3)
Br(2) 0.0367(5) 0.0304(4) 0.0289(4) -0.0053(3) -0.0021(3) -0.0165(3)
Cu(1) 0.0404(6) 0.0272(5) 0.0313(5) 0.0021(4) -0.0047(4) -0.0206(4)
Cu(2) 0.0366(6) 0.0257(5) 0.0317(5) 0.0008(4) -0.0035(4) -0.0201(4)
P(1) 0.030(1) 0.0244(9) 0.0260(9) -0.0001(7) -0.0044(8) -0.0170(8)
P(2) 0.032(1) 0.0252(9) 0.0281(9) 0.0021(8) -0.0056(8) -0.0184(8)
N(1) 0.034(4) 0.025(3) 0.030(3) 0.004(3) -0.001(3) -0.015(3)
N(2) 0.039(4) 0.035(4) 0.062(5) 0.008(3) -0.019(4) -0.021(3)
N(3) 0.043(4) 0.029(3) 0.032(3) 0.002(3) -0.006(3) -0.019(3)
N(4) 0.032(4) 0.026(3) 0.042(4) 0.005(3) -0.010(3) -0.011(3)
C(1) 0.037(5) 0.031(4) 0.032(4) -0.004(3) -0.002(3) -0.019(3)
C(2) 0.033(5) 0.030(4) 0.044(4) 0.002(3) -0.014(4) -0.017(3)
C(3) 0.035(5) 0.036(4) 0.036(4) 0.003(3) -0.006(3) -0.025(3)
C(4) 0.030(5) 0.044(5) 0.037(4) -0.004(3) -0.001(3) -0.025(4)
C(5) 0.048(5) 0.027(4) 0.029(4) -0.003(3) 0.002(3) -0.016(3)
C(6) 0.048(6) 0.035(5) 0.067(6) 0.005(4) -0.014(5) -0.012(4)
C(7) 0.032(5) 0.052(5) 0.044(4) 0.008(4) -0.006(4) -0.029(4)
C(8) 0.035(5) 0.028(4) 0.028(4) -0.006(3) 0.002(3) -0.013(3)
C(9) 0.031(4) 0.033(4) 0.031(4) -0.007(3) 0.001(3) -0.016(3)
C(10) 0.032(4) 0.035(4) 0.031(4) 0.000(3) -0.008(3) -0.021(3)
C(11) 0.037(5) 0.022(3) 0.038(4) 0.001(3) -0.006(3) -0.012(3)
C(12) 0.031(4) 0.033(4) 0.030(4) -0.006(3) -0.001(3) -0.016(3)
C(13) 0.039(5) 0.040(5) 0.043(4) 0.004(4) -0.009(4) -0.023(4)
C(14) 0.038(5) 0.033(4) 0.058(5) -0.004(4) -0.010(4) -0.013(4)
C(15) 0.041(5) 0.016(3) 0.027(3) 0.002(3) -0.004(3) -0.011(3)
C(16) 0.052(5) 0.022(4) 0.030(4) -0.003(3) -0.007(3) -0.017(3)
C(17) 0.053(5) 0.023(4) 0.030(4) -0.002(3) -0.004(4) -0.011(3)
C(18) 0.042(5) 0.033(4) 0.040(4) 0.009(4) -0.008(4) -0.021(4)
C(19) 0.041(5) 0.042(5) 0.044(4) 0.007(4) -0.012(4) -0.029(4)
C(20) 0.040(5) 0.023(3) 0.043(4) 0.001(3) -0.013(4) -0.021(3)
C(21) 0.035(4) 0.028(4) 0.029(4) -0.001(3) 0.000(3) -0.013(3)
C(22) 0.042(5) 0.041(4) 0.035(4) 0.001(4) -0.012(4) -0.020(4)
C(23) 0.052(6) 0.044(5) 0.043(5) -0.009(4) -0.006(4) -0.024(4)
C(24) 0.035(5) 0.059(6) 0.054(5) -0.013(4) -0.006(4) -0.029(5)
C(25) 0.042(5) 0.066(6) 0.039(4) -0.024(5) -0.004(4) -0.022(4)
C(26) 0.044(5) 0.046(5) 0.029(4) -0.007(4) -0.008(3) -0.023(4)
C(27) 0.036(5) 0.028(4) 0.040(4) -0.005(3) 0.000(3) -0.022(3)
C(28) 0.048(5) 0.027(4) 0.035(4) 0.000(3) 0.000(4) -0.018(3)
C(29) 0.052(6) 0.036(4) 0.038(4) 0.000(4) -0.002(4) -0.025(4)
C(30) 0.065(6) 0.031(4) 0.027(4) -0.005(4) -0.003(4) -0.010(3)
C(31) 0.048(5) 0.025(4) 0.045(4) 0.001(3) -0.012(4) -0.014(4)
C(32) 0.037(5) 0.028(4) 0.031(4) -0.003(3) -0.007(3) -0.014(3)
C(33) 0.046(5) 0.025(4) 0.039(4) 0.004(3) -0.014(4) -0.020(3)
C(34) 0.054(6) 0.037(4) 0.034(4) 0.015(4) -0.017(4) -0.019(4)
C(35) 0.055(6) 0.053(5) 0.048(5) 0.016(4) -0.022(4) -0.030(4)
C(36) 0.048(6) 0.043(5) 0.060(5) 0.009(4) -0.015(5) -0.033(4)
C(37) 0.047(5) 0.036(4) 0.045(5) -0.001(4) 0.002(4) -0.030(4)
C(38) 0.040(5) 0.033(4) 0.033(4) -0.001(3) -0.005(3) -0.019(3)
C(39) 0.042(5) 0.023(3) 0.027(3) 0.000(3) -0.009(3) -0.017(3)
C(40) 0.039(5) 0.029(4) 0.037(4) 0.000(3) -0.008(4) -0.022(3)
C(41) 0.042(5) 0.039(4) 0.047(5) -0.001(4) -0.005(4) -0.028(4)
C(42) 0.057(6) 0.030(4) 0.034(4) -0.007(4) -0.004(4) -0.011(3)
C(43) 0.059(6) 0.023(4) 0.034(4) 0.003(4) -0.008(4) -0.016(3)
C(44) 0.054(5) 0.022(4) 0.028(4) 0.000(3) -0.004(3) -0.009(3)
C(45) 0.030(4) 0.020(3) 0.036(4) 0.001(3) -0.007(3) -0.015(3)
C(46) 0.036(5) 0.039(4) 0.029(4) -0.011(3) -0.001(3) -0.016(3)
C(47) 0.042(5) 0.030(4) 0.033(4) -0.004(3) 0.002(4) -0.008(3)
C(48) 0.037(5) 0.047(5) 0.028(4) 0.009(4) -0.004(3) -0.015(4)
C(49) 0.060(6) 0.039(4) 0.032(4) 0.000(4) -0.018(4) -0.026(4)
C(50) 0.052(5) 0.025(4) 0.039(4) 0.001(3) -0.010(4) -0.020(3)

loop_
_atom_type_symbol
_atom_type_description
_atom_type_scat_dispersion_real
_atom_type_scat_dispersion_imag
_atom_type_scat_source
C C 0.003 0.002
;International Tables for Crystallography
(1992, Vol. C, Tables 4.2.6.8 and 6.1.1.1)
;
H H 0.000 0.000
;International Tables for Crystallography
(1992, Vol. C, Table 6.1.1.2)
;
N N 0.006 0.003
;International Tables for Crystallography
(1992, Vol. C, Tables 4.2.6.8 and 6.1.1.1)
;
P P 0.102 0.094
;International Tables for Crystallography
(1992, Vol. C, Tables 4.2.6.8 and 6.1.1.1)
;
Br Br -0.290 2.459
;International Tables for Crystallography
(1992, Vol. C, Tables 4.2.6.8 and 6.1.1.1)
;
Cu Cu 0.320 1.265
;International Tables for Crystallography
(1992, Vol. C, Tables 4.2.6.8 and 6.1.1.1)
;

loop_
_geom_angle_atom_site_label_1
_geom_angle_atom_site_label_2
_geom_angle_atom_site_label_3
_geom_angle
_geom_angle_site_symmetry_1
_geom_angle_site_symmetry_2
_geom_angle_site_symmetry_3
_geom_angle_publ_flag
Cu(1) Br(1) Cu(2) 78.32(4) . . . yes
Cu(1) Br(2) Cu(2) 78.76(4) . . . yes
Br(1) Cu(1) Br(2) 100.77(4) . . . yes
Br(1) Cu(1) P(1) 110.01(7) . . . yes
Br(1) Cu(1) N(1) 103.6(2) . . . yes
Br(2) Cu(1) P(1) 110.56(6) . . . yes
Br(2) Cu(1) N(1) 107.1(2) . . . yes
P(1) Cu(1) N(1) 122.5(2) . . . yes
Br(1) Cu(2) Br(2) 102.14(4) . . . yes
Br(1) Cu(2) P(2) 111.11(6) . . . yes
Br(1) Cu(2) N(3) 107.8(2) . . . yes
Br(2) Cu(2) P(2) 111.78(7) . . . yes
Br(2) Cu(2) N(3) 104.3(2) . . . yes
P(2) Cu(2) N(3) 118.3(2) . . . yes
Cu(1) P(1) C(15) 115.1(2) . . . yes
Cu(1) P(1) C(21) 114.2(3) . . . yes
Cu(1) P(1) C(27) 117.8(2) . . . yes
C(15) P(1) C(21) 102.0(3) . . . yes
C(15) P(1) C(27) 103.2(3) . . . yes
C(21) P(1) C(27) 102.4(3) . . . yes
Cu(2) P(2) C(33) 114.6(2) . . . yes
Cu(2) P(2) C(39) 115.2(2) . . . yes
Cu(2) P(2) C(45) 117.0(2) . . . yes
C(33) P(2) C(39) 102.3(3) . . . yes
C(33) P(2) C(45) 103.3(3) . . . yes
C(39) P(2) C(45) 102.6(3) . . . yes
Cu(1) N(1) C(1) 120.7(5) . . . yes
Cu(1) N(1) C(5) 124.7(5) . . . yes
C(1) N(1) C(5) 114.2(6) . . . yes
C(3) N(2) C(6) 120.2(8) . . . yes
C(3) N(2) C(7) 124.1(7) . . . yes
C(6) N(2) C(7) 115.5(7) . . . yes
Cu(2) N(3) C(8) 124.3(5) . . . yes
Cu(2) N(3) C(12) 119.3(5) . . . yes
C(8) N(3) C(12) 116.2(6) . . . yes
C(10) N(4) C(13) 120.7(7) . . . yes
C(10) N(4) C(14) 120.1(7) . . . yes
C(13) N(4) C(14) 117.7(6) . . . yes
N(1) C(1) C(2) 125.7(8) . . . yes
N(1) C(1) H(1) 117.0 . . . no
C(2) C(1) H(1) 117.3 . . . no
C(1) C(2) C(3) 120.2(7) . . . yes
C(1) C(2) H(2) 119.9 . . . no
C(3) C(2) H(2) 119.9 . . . no
N(2) C(3) C(2) 121.5(7) . . . yes
N(2) C(3) C(4) 123.3(8) . . . yes
C(2) C(3) C(4) 115.2(7) . . . yes
C(3) C(4) C(5) 120.1(8) . . . yes
C(3) C(4) H(3) 119.9 . . . no
C(5) C(4) H(3) 120.0 . . . no
N(1) C(5) C(4) 124.5(7) . . . yes
N(1) C(5) H(4) 117.9 . . . no
C(4) C(5) H(4) 117.6 . . . no
N(2) C(6) H(5) 110.2 . . . no
N(2) C(6) H(6) 110.8 . . . no
N(2) C(6) H(7) 111.0 . . . no
H(5) C(6) H(6) 107.9 . . . no
H(5) C(6) H(7) 108.2 . . . no
H(6) C(6) H(7) 108.7 . . . no
N(2) C(7) H(8) 109.8 . . . no
N(2) C(7) H(9) 110.3 . . . no
N(2) C(7) H(10) 110.2 . . . no
H(8) C(7) H(9) 108.9 . . . no
H(8) C(7) H(10) 108.6 . . . no
H(9) C(7) H(10) 109.0 . . . no
N(3) C(8) C(9) 124.2(7) . . . yes
N(3) C(8) H(11) 117.9 . . . no
C(9) C(8) H(11) 117.9 . . . no
C(8) C(9) C(10) 119.8(7) . . . yes
C(8) C(9) H(12) 119.9 . . . no
C(10) C(9) H(12) 120.3 . . . no
N(4) C(10) C(9) 122.6(7) . . . yes
N(4) C(10) C(11) 121.1(7) . . . yes
C(9) C(10) C(11) 116.3(7) . . . yes
C(10) C(11) C(12) 119.5(7) . . . yes
C(10) C(11) H(13) 120.3 . . . no
C(12) C(11) H(13) 120.2 . . . no
N(3) C(12) C(11) 123.9(7) . . . yes
N(3) C(12) H(14) 117.7 . . . no
C(11) C(12) H(14) 118.4 . . . no
N(4) C(13) H(15) 110.1 . . . no
N(4) C(13) H(16) 109.8 . . . no
N(4) C(13) H(17) 109.6 . . . no
H(15) C(13) H(16) 109.4 . . . no
H(15) C(13) H(17) 109.2 . . . no
H(16) C(13) H(17) 108.6 . . . no
N(4) C(14) H(18) 110.2 . . . no
N(4) C(14) H(19) 109.9 . . . no
N(4) C(14) H(20) 110.3 . . . no
H(18) C(14) H(19) 108.6 . . . no
H(18) C(14) H(20) 109.2 . . . no
H(19) C(14) H(20) 108.7 . . . no
P(1) C(15) C(16) 122.9(6) . . . yes
P(1) C(15) C(20) 118.2(5) . . . yes
C(16) C(15) C(20) 118.8(7) . . . yes
C(15) C(16) C(17) 120.5(7) . . . yes
C(15) C(16) H(21) 119.9 . . . no
C(17) C(16) H(21) 119.6 . . . no
C(16) C(17) C(18) 119.8(7) . . . yes
C(16) C(17) H(22) 120.1 . . . no
C(18) C(17) H(22) 120.1 . . . no
C(17) C(18) C(19) 120.5(7) . . . yes
C(17) C(18) H(23) 119.7 . . . no
C(19) C(18) H(23) 119.9 . . . no
C(18) C(19) C(20) 119.0(8) . . . yes
C(18) C(19) H(24) 120.6 . . . no
C(20) C(19) H(24) 120.4 . . . no
C(15) C(20) C(19) 121.4(7) . . . yes
C(15) C(20) H(25) 119.3 . . . no
C(19) C(20) H(25) 119.3 . . . no
P(1) C(21) C(22) 124.1(6) . . . yes
P(1) C(21) C(26) 116.8(6) . . . yes
C(22) C(21) C(26) 119.0(8) . . . yes
C(21) C(22) C(23) 119.6(8) . . . yes
C(21) C(22) H(26) 120.3 . . . no
C(23) C(22) H(26) 120.2 . . . no
C(22) C(23) C(24) 121.4(8) . . . yes
C(22) C(23) H(27) 119.1 . . . no
C(24) C(23) H(27) 119.5 . . . no
C(23) C(24) C(25) 120.8(8) . . . yes
C(23) C(24) H(28) 120.0 . . . no
C(25) C(24) H(28) 119.3 . . . no
C(24) C(25) C(26) 118.6(8) . . . yes
C(24) C(25) H(29) 120.4 . . . no
C(26) C(25) H(29) 121.0 . . . no
C(21) C(26) C(25) 120.7(7) . . . yes
C(21) C(26) H(30) 119.6 . . . no
C(25) C(26) H(30) 119.7 . . . no
P(1) C(27) C(28) 123.7(6) . . . yes
P(1) C(27) C(32) 117.7(6) . . . yes
C(28) C(27) C(32) 118.6(7) . . . yes
C(27) C(28) C(29) 120.9(7) . . . yes
C(27) C(28) H(31) 119.3 . . . no
C(29) C(28) H(31) 119.8 . . . no
C(28) C(29) C(30) 118.6(8) . . . yes
C(28) C(29) H(32) 120.3 . . . no
C(30) C(29) H(32) 121.1 . . . no
C(29) C(30) C(31) 121.4(7) . . . yes
C(29) C(30) H(33) 119.0 . . . no
C(31) C(30) H(33) 119.7 . . . no
C(30) C(31) C(32) 119.2(7) . . . yes
C(30) C(31) H(34) 120.3 . . . no
C(32) C(31) H(34) 120.5 . . . no
C(27) C(32) C(31) 121.3(7) . . . yes
C(27) C(32) H(35) 118.9 . . . no
C(31) C(32) H(35) 119.8 . . . no
P(2) C(33) C(34) 116.6(6) . . . yes
P(2) C(33) C(38) 124.1(6) . . . yes
C(34) C(33) C(38) 119.2(8) . . . yes
C(33) C(34) C(35) 119.0(7) . . . yes
C(33) C(34) H(36) 120.2 . . . no
C(35) C(34) H(36) 120.8 . . . no
C(34) C(35) C(36) 121.4(8) . . . yes
C(34) C(35) H(37) 119.0 . . . no
C(36) C(35) H(37) 119.6 . . . no
C(35) C(36) C(37) 119.6(8) . . . yes
C(35) C(36) H(38) 119.9 . . . no
C(37) C(36) H(38) 120.5 . . . no
C(36) C(37) C(38) 120.2(7) . . . yes
C(36) C(37) H(39) 119.7 . . . no
C(38) C(37) H(39) 120.1 . . . no
C(33) C(38) C(37) 120.5(7) . . . yes
C(33) C(38) H(40) 119.3 . . . no
C(37) C(38) H(40) 120.1 . . . no
P(2) C(39) C(40) 118.2(5) . . . yes
P(2) C(39) C(44) 122.5(6) . . . yes
C(40) C(39) C(44) 119.3(7) . . . yes
C(39) C(40) C(41) 121.6(7) . . . yes
C(39) C(40) H(41) 119.0 . . . no
C(41) C(40) H(41) 119.4 . . . no
C(40) C(41) C(42) 118.6(8) . . . yes
C(40) C(41) H(42) 120.7 . . . no
C(42) C(41) H(42) 120.7 . . . no
C(41) C(42) C(43) 120.0(8) . . . yes
C(41) C(42) H(43) 120.1 . . . no
C(43) C(42) H(43) 119.9 . . . no
C(42) C(43) C(44) 120.9(7) . . . yes
C(42) C(43) H(44) 119.9 . . . no
C(44) C(43) H(44) 119.3 . . . no
C(39) C(44) C(43) 119.7(8) . . . yes
C(39) C(44) H(45) 120.3 . . . no
C(43) C(44) H(45) 120.0 . . . no
P(2) C(45) C(46) 116.4(5) . . . yes
P(2) C(45) C(50) 123.9(6) . . . yes
C(46) C(45) C(50) 119.7(7) . . . yes
C(45) C(46) C(47) 119.4(7) . . . yes
C(45) C(46) H(46) 120.2 . . . no
C(47) C(46) H(46) 120.4 . . . no
C(46) C(47) C(48) 121.0(7) . . . yes
C(46) C(47) H(47) 119.4 . . . no
C(48) C(47) H(47) 119.6 . . . no
C(47) C(48) C(49) 119.6(7) . . . yes
C(47) C(48) H(48) 120.4 . . . no
C(49) C(48) H(48) 120.0 . . . no
C(48) C(49) C(50) 120.8(7) . . . yes
C(48) C(49) H(49) 119.4 . . . no
C(50) C(49) H(49) 119.8 . . . no
C(45) C(50) C(49) 119.4(7) . . . yes
C(45) C(50) H(50) 120.4 . . . no
C(49) C(50) H(50) 120.2 . . . no

loop_
_geom_bond_atom_site_label_1
_geom_bond_atom_site_label_2
_geom_bond_distance
_geom_bond_site_symmetry_1
_geom_bond_site_symmetry_2
_geom_bond_publ_flag
Br(1) Cu(1) 2.594(2) . . yes
Br(1) Cu(2) 2.513(1) . . yes
Br(2) Cu(1) 2.526(1) . . yes
Br(2) Cu(2) 2.558(2) . . yes
Cu(1) P(1) 2.208(2) . . yes
Cu(1) N(1) 2.020(6) . . yes
Cu(2) P(2) 2.203(2) . . yes
Cu(2) N(3) 2.040(7) . . yes
P(1) C(15) 1.835(7) . . yes
P(1) C(21) 1.836(8) . . yes
P(1) C(27) 1.843(8) . . yes
P(2) C(33) 1.822(9) . . yes
P(2) C(39) 1.839(8) . . yes
P(2) C(45) 1.846(7) . . yes
N(1) C(1) 1.340(9) . . yes
N(1) C(5) 1.36(1) . . yes
N(2) C(3) 1.37(1) . . yes
N(2) C(6) 1.45(1) . . yes
N(2) C(7) 1.44(1) . . yes
N(3) C(8) 1.33(1) . . yes
N(3) C(12) 1.364(10) . . yes
N(4) C(10) 1.370(10) . . yes
N(4) C(13) 1.46(1) . . yes
N(4) C(14) 1.45(1) . . yes
C(1) C(2) 1.37(1) . . yes
C(1) H(1) 0.950 . . no
C(2) C(3) 1.40(1) . . yes
C(2) H(2) 0.951 . . no
C(3) C(4) 1.41(1) . . yes
C(4) C(5) 1.38(1) . . yes
C(4) H(3) 0.948 . . no
C(5) H(4) 0.949 . . no
C(6) H(5) 0.962 . . no
C(6) H(6) 0.956 . . no
C(6) H(7) 0.953 . . no
C(7) H(8) 0.956 . . no
C(7) H(9) 0.951 . . no
C(7) H(10) 0.954 . . no
C(8) C(9) 1.39(1) . . yes
C(8) H(11) 0.948 . . no
C(9) C(10) 1.40(1) . . yes
C(9) H(12) 0.947 . . no
C(10) C(11) 1.42(1) . . yes
C(11) C(12) 1.37(1) . . yes
C(11) H(13) 0.951 . . no
C(12) H(14) 0.953 . . no
C(13) H(15) 0.947 . . no
C(13) H(16) 0.954 . . no
C(13) H(17) 0.956 . . no
C(14) H(18) 0.952 . . no
C(14) H(19) 0.958 . . no
C(14) H(20) 0.951 . . no
C(15) C(16) 1.399(9) . . yes
C(15) C(20) 1.38(1) . . yes
C(16) C(17) 1.38(1) . . yes
C(16) H(21) 0.949 . . no
C(17) C(18) 1.39(1) . . yes
C(17) H(22) 0.952 . . no
C(18) C(19) 1.39(1) . . yes
C(18) H(23) 0.952 . . no
C(19) C(20) 1.38(1) . . yes
C(19) H(24) 0.952 . . no
C(20) H(25) 0.950 . . no
C(21) C(22) 1.41(1) . . yes
C(21) C(26) 1.39(1) . . yes
C(22) C(23) 1.38(1) . . yes
C(22) H(26) 0.955 . . no
C(23) C(24) 1.34(1) . . yes
C(23) H(27) 0.951 . . no
C(24) C(25) 1.41(1) . . yes
C(24) H(28) 0.950 . . no
C(25) C(26) 1.39(1) . . yes
C(25) H(29) 0.956 . . no
C(26) H(30) 0.950 . . no
C(27) C(28) 1.40(1) . . yes
C(27) C(32) 1.39(1) . . yes
C(28) C(29) 1.39(1) . . yes
C(28) H(31) 0.945 . . no
C(29) C(30) 1.39(1) . . yes
C(29) H(32) 0.949 . . no
C(30) C(31) 1.38(1) . . yes
C(30) H(33) 0.948 . . no
C(31) C(32) 1.37(1) . . yes
C(31) H(34) 0.952 . . no
C(32) H(35) 0.947 . . no
C(33) C(34) 1.39(1) . . yes
C(33) C(38) 1.41(1) . . yes
C(34) C(35) 1.41(1) . . yes
C(34) H(36) 0.949 . . no
C(35) C(36) 1.38(1) . . yes
C(35) H(37) 0.950 . . no
C(36) C(37) 1.38(1) . . yes
C(36) H(38) 0.946 . . no
C(37) C(38) 1.39(1) . . yes
C(37) H(39) 0.953 . . no
C(38) H(40) 0.950 . . no
C(39) C(40) 1.36(1) . . yes
C(39) C(44) 1.409(10) . . yes
C(40) C(41) 1.42(1) . . yes
C(40) H(41) 0.950 . . no
C(41) C(42) 1.39(1) . . yes
C(41) H(42) 0.957 . . no
C(42) C(43) 1.39(1) . . yes
C(42) H(43) 0.949 . . no
C(43) C(44) 1.39(1) . . yes
C(43) H(44) 0.951 . . no
C(44) H(45) 0.948 . . no
C(45) C(46) 1.41(1) . . yes
C(45) C(50) 1.39(1) . . yes
C(46) C(47) 1.37(1) . . yes
C(46) H(46) 0.949 . . no
C(47) C(48) 1.38(1) . . yes
C(47) H(47) 0.952 . . no
C(48) C(49) 1.38(1) . . yes
C(48) H(48) 0.949 . . no
C(49) C(50) 1.39(1) . . yes
C(49) H(49) 0.951 . . no
C(50) H(50) 0.948 . . no

loop_
_geom_contact_atom_site_label_1
_geom_contact_atom_site_label_2
_geom_contact_distance
_geom_contact_site_symmetry_1
_geom_contact_site_symmetry_2
_geom_contact_publ_flag
Br(1) Cu(1) 2.594(2) . . ?
Br(1) Cu(2) 2.513(1) . . ?
Br(2) Cu(1) 2.526(1) . . ?
Br(2) Cu(2) 2.558(2) . . ?

loop_
_geom_torsion_atom_site_label_1
_geom_torsion_atom_site_label_2
_geom_torsion_atom_site_label_3
_geom_torsion_atom_site_label_4
_geom_torsion
_geom_torsion_site_symmetry_1
_geom_torsion_site_symmetry_2
_geom_torsion_site_symmetry_3
_geom_torsion_site_symmetry_4
_geom_torsion_publ_flag
Br(1) Cu(1) Br(2) Cu(2) -0.27(4) . . . . yes
Br(1) Cu(1) P(1) C(15) -61.8(3) . . . . yes
Br(1) Cu(1) P(1) C(21) -179.3(3) . . . . yes
Br(1) Cu(1) P(1) C(27) 60.4(3) . . . . yes
Br(1) Cu(1) N(1) C(1) -29.8(6) . . . . yes
Br(1) Cu(1) N(1) C(5) 157.8(5) . . . . yes
Br(1) Cu(2) Br(2) Cu(1) 0.28(4) . . . . yes
Br(1) Cu(2) P(2) C(33) -86.7(3) . . . . yes
Br(1) Cu(2) P(2) C(39) 31.6(3) . . . . yes
Br(1) Cu(2) P(2) C(45) 152.2(3) . . . . yes
Br(1) Cu(2) N(3) C(8) -45.4(6) . . . . yes
Br(1) Cu(2) N(3) C(12) 140.7(5) . . . . yes
Br(2) Cu(1) Br(1) Cu(2) 0.28(4) . . . . yes
Br(2) Cu(1) P(1) C(15) 48.7(3) . . . . yes
Br(2) Cu(1) P(1) C(21) -68.9(3) . . . . yes
Br(2) Cu(1) P(1) C(27) 170.8(3) . . . . yes
Br(2) Cu(1) N(1) C(1) -135.8(5) . . . . yes
Br(2) Cu(1) N(1) C(5) 51.8(6) . . . . yes
Br(2) Cu(2) Br(1) Cu(1) -0.27(4) . . . . yes
Br(2) Cu(2) P(2) C(33) 26.7(3) . . . . yes
Br(2) Cu(2) P(2) C(39) 145.0(3) . . . . yes
Br(2) Cu(2) P(2) C(45) -94.5(3) . . . . yes
Br(2) Cu(2) N(3) C(8) -153.4(6) . . . . yes
Br(2) Cu(2) N(3) C(12) 32.6(6) . . . . yes
Cu(1) Br(1) Cu(2) P(2) 119.06(7) . . . . yes
Cu(1) Br(1) Cu(2) N(3) -109.8(2) . . . . yes
Cu(1) Br(2) Cu(2) P(2) -118.58(6) . . . . yes
Cu(1) Br(2) Cu(2) N(3) 112.5(2) . . . . yes
Cu(1) P(1) C(15) C(16) -148.8(6) . . . . yes
Cu(1) P(1) C(15) C(20) 28.9(7) . . . . yes
Cu(1) P(1) C(21) C(22) -136.5(6) . . . . yes
Cu(1) P(1) C(21) C(26) 46.1(7) . . . . yes
Cu(1) P(1) C(27) C(28) -143.2(6) . . . . yes
Cu(1) P(1) C(27) C(32) 39.7(7) . . . . yes
Cu(1) N(1) C(1) C(2) -174.0(6) . . . . yes
Cu(1) N(1) C(5) C(4) 172.2(6) . . . . yes
Cu(2) Br(1) Cu(1) P(1) 117.00(6) . . . . yes
Cu(2) Br(1) Cu(1) N(1) -110.4(2) . . . . yes
Cu(2) Br(2) Cu(1) P(1) -116.59(7) . . . . yes
Cu(2) Br(2) Cu(1) N(1) 107.7(2) . . . . yes
Cu(2) P(2) C(33) C(34) 34.2(7) . . . . yes
Cu(2) P(2) C(33) C(38) -144.3(6) . . . . yes
Cu(2) P(2) C(39) C(40) 30.1(7) . . . . yes
Cu(2) P(2) C(39) C(44) -150.8(5) . . . . yes
Cu(2) P(2) C(45) C(46) 47.6(7) . . . . yes
Cu(2) P(2) C(45) C(50) -133.0(6) . . . . yes
Cu(2) N(3) C(8) C(9) -171.6(6) . . . . yes
Cu(2) N(3) C(12) C(11) 172.3(6) . . . . yes
P(1) Cu(1) N(1) C(1) 95.1(6) . . . . yes
P(1) Cu(1) N(1) C(5) -77.3(6) . . . . yes
P(1) C(15) C(16) C(17) 178.4(6) . . . . yes
P(1) C(15) C(20) C(19) -177.4(7) . . . . yes
P(1) C(21) C(22) C(23) -176.3(7) . . . . yes
P(1) C(21) C(26) C(25) 176.1(7) . . . . yes
P(1) C(27) C(28) C(29) -176.3(7) . . . . yes
P(1) C(27) C(32) C(31) 174.3(6) . . . . yes
P(2) Cu(2) N(3) C(8) 81.7(6) . . . . yes
P(2) Cu(2) N(3) C(12) -92.2(5) . . . . yes
P(2) C(33) C(34) C(35) 179.6(7) . . . . yes
P(2) C(33) C(38) C(37) 179.3(6) . . . . yes
P(2) C(39) C(40) C(41) 179.5(6) . . . . yes
P(2) C(39) C(44) C(43) -179.2(6) . . . . yes
P(2) C(45) C(46) C(47) 177.5(7) . . . . yes
P(2) C(45) C(50) C(49) -178.3(6) . . . . yes
N(1) Cu(1) P(1) C(15) 176.3(3) . . . . yes
N(1) Cu(1) P(1) C(21) 58.7(3) . . . . yes
N(1) Cu(1) P(1) C(27) -61.5(4) . . . . yes
N(1) C(1) C(2) C(3) 1(1) . . . . yes
N(1) C(5) C(4) C(3) 0(1) . . . . yes
N(2) C(3) C(2) C(1) 176.8(7) . . . . yes
N(2) C(3) C(4) C(5) -178.0(7) . . . . yes
N(3) Cu(2) P(2) C(33) 147.8(4) . . . . yes
N(3) Cu(2) P(2) C(39) -93.9(3) . . . . yes
N(3) Cu(2) P(2) C(45) 26.6(4) . . . . yes
N(3) C(8) C(9) C(10) -1(1) . . . . yes
N(3) C(12) C(11) C(10) 0(1) . . . . yes
N(4) C(10) C(9) C(8) 177.6(7) . . . . yes
N(4) C(10) C(11) C(12) -177.2(7) . . . . yes
C(1) N(1) C(5) C(4) 0(1) . . . . yes
C(1) C(2) C(3) C(4) -1(1) . . . . yes
C(2) C(1) N(1) C(5) 0(1) . . . . yes
C(2) C(3) N(2) C(6) -1(1) . . . . yes
C(2) C(3) N(2) C(7) -175.9(8) . . . . yes
C(2) C(3) C(4) C(5) 0(1) . . . . yes
C(4) C(3) N(2) C(6) 177.2(8) . . . . yes
C(4) C(3) N(2) C(7) 2(1) . . . . yes
C(8) N(3) C(12) C(11) -2(1) . . . . yes
C(8) C(9) C(10) C(11) 0(1) . . . . yes
C(9) C(8) N(3) C(12) 2(1) . . . . yes
C(9) C(10) N(4) C(13) 8(1) . . . . yes
C(9) C(10) N(4) C(14) 174.5(8) . . . . yes
C(9) C(10) C(11) C(12) 0(1) . . . . yes
C(11) C(10) N(4) C(13) -174.0(7) . . . . yes
C(11) C(10) N(4) C(14) -8(1) . . . . yes
C(15) P(1) C(21) C(22) 98.7(7) . . . . yes
C(15) P(1) C(21) C(26) -78.8(7) . . . . yes
C(15) P(1) C(27) C(28) -15.1(8) . . . . yes
C(15) P(1) C(27) C(32) 167.7(6) . . . . yes
C(15) C(16) C(17) C(18) 0(1) . . . . yes
C(15) C(20) C(19) C(18) -1(1) . . . . yes
C(16) C(15) P(1) C(21) -24.5(7) . . . . yes
C(16) C(15) P(1) C(27) 81.5(7) . . . . yes
C(16) C(15) C(20) C(19) 0(1) . . . . yes
C(16) C(17) C(18) C(19) 0(1) . . . . yes
C(17) C(16) C(15) C(20) 0(1) . . . . yes
C(17) C(18) C(19) C(20) 1(1) . . . . yes
C(20) C(15) P(1) C(21) 153.2(6) . . . . yes
C(20) C(15) P(1) C(27) -100.8(7) . . . . yes
C(21) P(1) C(27) C(28) 90.6(7) . . . . yes
C(21) P(1) C(27) C(32) -86.5(7) . . . . yes
C(21) C(22) C(23) C(24) 0(1) . . . . yes
C(21) C(26) C(25) C(24) 1(1) . . . . yes
C(22) C(21) P(1) C(27) -8.0(8) . . . . yes
C(22) C(21) C(26) C(25) -1(1) . . . . yes
C(22) C(23) C(24) C(25) 0(1) . . . . yes
C(23) C(22) C(21) C(26) 1(1) . . . . yes
C(23) C(24) C(25) C(26) -1(1) . . . . yes
C(26) C(21) P(1) C(27) 174.6(6) . . . . yes
C(27) C(28) C(29) C(30) 0(1) . . . . yes
C(27) C(32) C(31) C(30) 3(1) . . . . yes
C(28) C(27) C(32) C(31) -2(1) . . . . yes
C(28) C(29) C(30) C(31) 0(1) . . . . yes
C(29) C(28) C(27) C(32) 0(1) . . . . yes
C(29) C(30) C(31) C(32) -1(1) . . . . yes
C(33) P(2) C(39) C(40) 155.0(6) . . . . yes
C(33) P(2) C(39) C(44) -25.9(7) . . . . yes
C(33) P(2) C(45) C(46) -79.2(6) . . . . yes
C(33) P(2) C(45) C(50) 100.1(7) . . . . yes
C(33) C(34) C(35) C(36) 1(1) . . . . yes
C(33) C(38) C(37) C(36) 0(1) . . . . yes
C(34) C(33) P(2) C(39) -91.2(7) . . . . yes
C(34) C(33) P(2) C(45) 162.5(6) . . . . yes
C(34) C(33) C(38) C(37) 0(1) . . . . yes
C(34) C(35) C(36) C(37) 0(1) . . . . yes
C(35) C(34) C(33) C(38) -1(1) . . . . yes
C(35) C(36) C(37) C(38) -1(1) . . . . yes
C(38) C(33) P(2) C(39) 90.3(7) . . . . yes
C(38) C(33) P(2) C(45) -15.9(7) . . . . yes
C(39) P(2) C(45) C(46) 174.7(6) . . . . yes
C(39) P(2) C(45) C(50) -6.0(8) . . . . yes
C(39) C(40) C(41) C(42) 0(1) . . . . yes
C(39) C(44) C(43) C(42) 0(1) . . . . yes
C(40) C(39) P(2) C(45) -98.1(6) . . . . yes
C(40) C(39) C(44) C(43) 0(1) . . . . yes
C(40) C(41) C(42) C(43) 0(1) . . . . yes
C(41) C(40) C(39) C(44) 0(1) . . . . yes
C(41) C(42) C(43) C(44) 0(1) . . . . yes
C(44) C(39) P(2) C(45) 81.0(7) . . . . yes
C(45) C(46) C(47) C(48) 1(1) . . . . yes
C(45) C(50) C(49) C(48) 0(1) . . . . yes
C(46) C(45) C(50) C(49) 1(1) . . . . yes
C(46) C(47) C(48) C(49) 0(1) . . . . yes
C(47) C(46) C(45) C(50) -1(1) . . . . yes
C(47) C(48) C(49) C(50) -1(1) . . . . yes
C(47) C(48) C(49) C(50) -1(1) . . . . yes
